data_1554202
loop_
_publ_author_name
'Peng, Zhe'
'Ji, Yingchun'
'Huang, Zihan'
'Tong, Bin'
'Shi, Jianbing'
'Dong, Yuping'

_publ_section_title
;
 A strategy for the molecular design of aggregation-induced emission units
 further modified by substituents
;
_journal_issue 6
_journal_name_full 'Materials Chemistry Frontiers'
_journal_page_first 1175
_journal_paper_doi 10.1039/C8QM00096D
_journal_volume 2
_journal_year 2018
_chemical_formula_sum 'C38 H30 N2 O8'
_chemical_formula_weight 642.64
_space_group_IT_number 2
_space_group_name_Hall '-P 1'
_space_group_name_H-M_alt 'P -1'
_symmetry_cell_setting triclinic
_symmetry_space_group_name_H-M 'P -1'
_atom_sites_solution_hydrogens geom
_atom_sites_solution_primary direct
_atom_sites_solution_secondary difmap
_audit_creation_method SHELXL-97
_audit_update_record
;
2017-04-18 deposited with the CCDC.
2018-04-10 downloaded from the CCDC.
;
_cell_angle_alpha 82.622(3)
_cell_angle_beta 83.818(3)
_cell_angle_gamma 80.790(3)
_cell_formula_units_Z 2
_cell_length_a 11.1457(11)
_cell_length_b 11.6511(12)
_cell_length_c 13.2828(14)
_cell_measurement_reflns_used 1178
_cell_measurement_temperature 296(2)
_cell_measurement_theta_max 20.70
_cell_measurement_theta_min 2.38
_cell_volume 1681.9(3)
_computing_structure_refinement 'SHELXL-97 (Sheldrick, 2008)'
_computing_structure_solution 'SHELXS-97 (Sheldrick, 2008)'
_diffrn_ambient_temperature 296(2)
_diffrn_measured_fraction_theta_full 0.995
_diffrn_measured_fraction_theta_max 0.995
_diffrn_measurement_device_type CCD
_diffrn_radiation_monochromator graphite
_diffrn_radiation_source 'fine-focus sealed tube'
_diffrn_radiation_type MoK\a
_diffrn_radiation_wavelength 0.71073
_diffrn_reflns_av_R_equivalents 0.0354
_diffrn_reflns_av_sigmaI/netI 0.0691
_diffrn_reflns_limit_h_max 13
_diffrn_reflns_limit_h_min -12
_diffrn_reflns_limit_k_max 13
_diffrn_reflns_limit_k_min -13
_diffrn_reflns_limit_l_max 15
_diffrn_reflns_limit_l_min -14
_diffrn_reflns_number 11030
_diffrn_reflns_theta_full 25.17
_diffrn_reflns_theta_max 25.17
_diffrn_reflns_theta_min 1.55
_exptl_absorpt_coefficient_mu 0.090
_exptl_absorpt_correction_T_max 0.9840
_exptl_absorpt_correction_T_min 0.9805
_exptl_absorpt_correction_type multi-scan
_exptl_absorpt_process_details sadabs
_exptl_crystal_colour green
_exptl_crystal_density_diffrn 1.269
_exptl_crystal_density_method 'not measured'
_exptl_crystal_description Block
_exptl_crystal_F_000 672
_exptl_crystal_size_max 0.22
_exptl_crystal_size_mid 0.20
_exptl_crystal_size_min 0.18
_refine_diff_density_max 0.434
_refine_diff_density_min -0.229
_refine_diff_density_rms 0.050
_refine_ls_extinction_method none
_refine_ls_goodness_of_fit_ref 1.034
_refine_ls_hydrogen_treatment mixed
_refine_ls_matrix_type full
_refine_ls_number_parameters 437
_refine_ls_number_reflns 6005
_refine_ls_number_restraints 2
_refine_ls_restrained_S_all 1.035
_refine_ls_R_factor_all 0.1357
_refine_ls_R_factor_gt 0.0732
_refine_ls_shift/su_max 0.000
_refine_ls_shift/su_mean 0.000
_refine_ls_structure_factor_coef Fsqd
_refine_ls_weighting_details 'calc w=1/[\s^2^(Fo^2^)+(0.1198P)^2^+0.0000P] where P=(Fo^2^+2Fc^2^)/3'
_refine_ls_weighting_scheme calc
_refine_ls_wR_factor_gt 0.1979
_refine_ls_wR_factor_ref 0.2422
_reflns_number_gt 3104
_reflns_number_total 6005
_reflns_threshold_expression >2sigma(I)
_cod_data_source_file c8qm00096d2.cif
_cod_data_source_block 1
_cod_depositor_comments
;
The following automatic conversions were performed:

data item '_symmetry_cell_setting' value 'Triclinic' was changed to
'triclinic' in accordance with the
/home/saulius/struct/COD-crude-data/automatic-downloads/DataCite-retrospective/RSC/depositions/lib/dictionaries/cif_core.dic
dictionary named 'cif_core.dic' version 2.4.2 last updated on
2011-04-26.

Automatic conversion script
Id: cif_fix_values 6909 2019-04-08 15:41:33Z antanas 
;
_cod_original_sg_symbol_H-M P-1
_cod_database_code 1554202

loop_
_symmetry_equiv_pos_as_xyz
'x, y, z'
'-x, -y, -z'

loop_
_atom_site_label
_atom_site_type_symbol
_atom_site_fract_x
_atom_site_fract_y
_atom_site_fract_z
_atom_site_U_iso_or_equiv
_atom_site_adp_type
_atom_site_occupancy
_atom_site_symmetry_multiplicity
_atom_site_calc_flag
_atom_site_refinement_flags
C1 C 1.1206(5) 0.4047(5) 0.3327(5) 0.123(2) Uani 1 1 d .
H1A H 1.0940 0.3387 0.3750 0.185 Uiso 1 1 calc R
H1B H 1.1994 0.4150 0.3498 0.185 Uiso 1 1 calc R
H1C H 1.1258 0.3912 0.2624 0.185 Uiso 1 1 calc R
C2 C 0.9168(4) 0.5084(4) 0.3403(3) 0.0680(12) Uani 1 1 d .
C3 C 0.8409(4) 0.6176(3) 0.3605(3) 0.0588(11) Uani 1 1 d .
C4 C 0.8879(4) 0.7164(4) 0.3775(3) 0.0630(11) Uani 1 1 d .
H4 H 0.9719 0.7129 0.3770 0.076 Uiso 1 1 calc R
C5 C 0.8136(3) 0.8181(4) 0.3949(3) 0.0592(11) Uani 1 1 d .
H5 H 0.8476 0.8830 0.4054 0.071 Uiso 1 1 calc R
C6 C 0.6873(3) 0.8257(3) 0.3970(3) 0.0529(10) Uani 1 1 d .
C7 C 0.6391(4) 0.7285(4) 0.3814(3) 0.0730(13) Uani 1 1 d U
H7 H 0.5549 0.7325 0.3832 0.088 Uiso 1 1 calc R
C8 C 0.7125(4) 0.6266(4) 0.3632(3) 0.0665(11) Uani 1 1 d U
H8 H 0.6778 0.5622 0.3525 0.080 Uiso 1 1 calc R
C9 C 0.5185(3) 0.9419(3) 0.4975(3) 0.0522(9) Uani 1 1 d U
C10 C 0.6198(3) 1.0463(3) 0.3713(3) 0.0540(10) Uani 1 1 d .
C11 C 0.5400(3) 1.1255(3) 0.4256(3) 0.0561(10) Uani 1 1 d .
H11 H 0.5285 1.2067 0.4128 0.067 Uiso 1 1 calc R
C12 C 0.6946(3) 1.0748(4) 0.2772(3) 0.0565(10) Uani 1 1 d .
C13 C 0.7183(4) 0.9995(4) 0.1988(3) 0.0641(11) Uani 1 1 d .
H13 H 0.6915 0.9270 0.2087 0.077 Uiso 1 1 calc R
C14 C 0.7811(4) 1.0349(4) 0.1082(3) 0.0683(12) Uani 1 1 d .
H14 H 0.7954 0.9857 0.0569 0.082 Uiso 1 1 calc R
C15 C 0.8240(4) 1.1422(4) 0.0910(3) 0.0633(11) Uani 1 1 d .
C16 C 0.8024(4) 1.2136(4) 0.1674(3) 0.0669(12) Uani 1 1 d .
H16 H 0.8308 1.2854 0.1575 0.080 Uiso 1 1 calc R
C17 C 0.7404(3) 1.1809(3) 0.2573(3) 0.0550(10) Uani 1 1 d .
H17 H 0.7278 1.2311 0.3077 0.066 Uiso 1 1 calc R
C18 C 0.8896(4) 1.1747(5) -0.0077(4) 0.0819(15) Uani 1 1 d .
C19 C 1.0030(6) 1.3134(6) -0.1070(4) 0.141(3) Uani 1 1 d .
H19A H 1.0677 1.2523 -0.1243 0.211 Uiso 1 1 calc R
H19B H 1.0368 1.3825 -0.1000 0.211 Uiso 1 1 calc R
H19C H 0.9485 1.3304 -0.1600 0.211 Uiso 1 1 calc R
C20 C 0.5348(5) 1.1856(5) -0.0654(4) 0.111(2) Uani 1 1 d .
H20A H 0.4862 1.1850 -0.1207 0.166 Uiso 1 1 calc R
H20B H 0.6108 1.1349 -0.0758 0.166 Uiso 1 1 calc R
H20C H 0.5502 1.2638 -0.0627 0.166 Uiso 1 1 calc R
C21 C 0.3504(4) 1.1782(4) 0.0380(4) 0.0747(13) Uani 1 1 d .
C22 C 0.2904(3) 1.1310(3) 0.1358(3) 0.0539(10) Uani 1 1 d .
C23 C 0.1640(4) 1.1450(4) 0.1459(3) 0.0675(12) Uani 1 1 d .
H23 H 0.1197 1.1883 0.0947 0.081 Uiso 1 1 calc R
C24 C 0.1038(3) 1.0938(3) 0.2332(3) 0.0592(11) Uani 1 1 d .
H24 H 0.0190 1.1025 0.2400 0.071 Uiso 1 1 calc R
C25 C 0.1683(3) 1.0306(3) 0.3093(3) 0.0420(8) Uani 1 1 d .
C26 C 0.2940(3) 1.0207(3) 0.3010(3) 0.0552(10) Uani 1 1 d .
H26 H 0.3379 0.9808 0.3538 0.066 Uiso 1 1 calc R
C27 C 0.3541(3) 1.0703(3) 0.2141(3) 0.0600(11) Uani 1 1 d .
H27 H 0.4388 1.0625 0.2083 0.072 Uiso 1 1 calc R
C28 C 0.0113(3) 1.0366(3) 0.4563(2) 0.0425(8) Uani 1 1 d .
C29 C -0.0649(3) 1.1448(3) 0.4599(3) 0.0449(9) Uani 1 1 d .
H29 H -0.0670 1.2094 0.4108 0.054 Uiso 1 1 calc R
C30 C 0.1362(3) 0.8648(3) 0.4481(3) 0.0423(8) Uani 1 1 d .
C31 C 0.2175(3) 0.7719(3) 0.4011(3) 0.0418(8) Uani 1 1 d .
C32 C 0.2241(3) 0.7632(3) 0.2972(3) 0.0470(9) Uani 1 1 d .
H32 H 0.1782 0.8198 0.2553 0.056 Uiso 1 1 calc R
C33 C 0.2982(3) 0.6712(3) 0.2555(3) 0.0505(9) Uani 1 1 d .
H33 H 0.3020 0.6670 0.1858 0.061 Uiso 1 1 calc R
C34 C 0.3671(3) 0.5848(3) 0.3162(3) 0.0460(9) Uani 1 1 d .
C35 C 0.3585(3) 0.5911(3) 0.4197(3) 0.0515(9) Uani 1 1 d .
H35 H 0.4027 0.5331 0.4615 0.062 Uiso 1 1 calc R
C36 C 0.2848(3) 0.6828(3) 0.4618(3) 0.0504(9) Uani 1 1 d .
H36 H 0.2798 0.6855 0.5318 0.061 Uiso 1 1 calc R
C37 C 0.4500(4) 0.4871(4) 0.2745(3) 0.0592(10) Uani 1 1 d .
C38 C 0.5250(8) 0.3957(6) 0.1262(5) 0.184(4) Uani 1 1 d .
H38A H 0.6080 0.4081 0.1271 0.276 Uiso 1 1 calc R
H38B H 0.5067 0.3972 0.0571 0.276 Uiso 1 1 calc R
H38C H 0.5141 0.3212 0.1632 0.276 Uiso 1 1 calc R
N1 N 0.6088(3) 0.9349(3) 0.4133(2) 0.0532(8) Uani 1 1 d U
N2 N 0.1043(2) 0.9764(2) 0.3959(2) 0.0425(7) Uani 1 1 d .
O1 O 0.8813(3) 0.4227(3) 0.3188(3) 0.0977(11) Uani 1 1 d .
O2 O 1.0352(3) 0.5076(3) 0.3487(3) 0.0971(12) Uani 1 1 d .
O3 O 0.9009(4) 1.1203(4) -0.0790(3) 0.1270(15) Uani 1 1 d .
O4 O 0.9365(3) 1.2757(4) -0.0114(3) 0.1107(13) Uani 1 1 d .
O5 O 0.4698(3) 1.1447(3) 0.0299(2) 0.0898(11) Uani 1 1 d .
O6 O 0.2994(3) 1.2360(4) -0.0295(3) 0.1244(16) Uani 1 1 d .
O7 O 0.5165(3) 0.4149(3) 0.3230(2) 0.0799(9) Uani 1 1 d .
O8 O 0.4428(4) 0.4887(3) 0.1743(3) 0.1113(13) Uani 1 1 d .

loop_
_atom_site_aniso_label
_atom_site_aniso_U_11
_atom_site_aniso_U_22
_atom_site_aniso_U_33
_atom_site_aniso_U_23
_atom_site_aniso_U_13
_atom_site_aniso_U_12
C1 0.086(4) 0.078(4) 0.197(7) -0.007(4) 0.022(4) -0.019(3)
C2 0.066(3) 0.062(3) 0.076(3) 0.002(2) 0.010(2) -0.027(2)
C3 0.064(3) 0.056(2) 0.055(2) -0.0036(19) 0.010(2) -0.017(2)
C4 0.053(2) 0.066(3) 0.074(3) -0.007(2) -0.002(2) -0.025(2)
C5 0.049(2) 0.063(3) 0.071(3) -0.020(2) 0.0016(19) -0.016(2)
C6 0.056(2) 0.060(2) 0.045(2) -0.0077(18) 0.0007(17) -0.018(2)
C7 0.061(3) 0.078(3) 0.082(3) -0.017(3) 0.012(2) -0.021(2)
C8 0.062(3) 0.061(2) 0.083(3) -0.009(2) 0.000(2) -0.0303(17)
C9 0.049(2) 0.060(2) 0.048(2) -0.009(2) 0.0011(14) -0.0125(19)
C10 0.055(2) 0.052(2) 0.054(2) -0.0058(19) -0.0020(19) -0.0072(19)
C11 0.057(2) 0.053(2) 0.059(2) -0.0097(19) -0.0015(19) -0.0097(19)
C12 0.038(2) 0.073(3) 0.055(2) -0.009(2) -0.0003(17) 0.0021(19)
C13 0.069(3) 0.065(3) 0.059(3) -0.019(2) -0.008(2) -0.003(2)
C14 0.071(3) 0.086(3) 0.046(2) -0.014(2) -0.006(2) 0.002(2)
C15 0.051(2) 0.079(3) 0.058(3) -0.010(2) -0.012(2) 0.001(2)
C16 0.055(2) 0.078(3) 0.063(3) 0.004(2) -0.005(2) -0.005(2)
C17 0.054(2) 0.052(2) 0.059(2) -0.0104(19) -0.0073(19) -0.0060(19)
C18 0.076(3) 0.115(4) 0.048(3) 0.005(3) -0.008(2) -0.001(3)
C19 0.116(5) 0.221(8) 0.080(4) 0.045(4) 0.006(3) -0.069(5)
C20 0.105(4) 0.134(5) 0.085(4) -0.004(3) 0.042(3) -0.035(4)
C21 0.066(3) 0.089(3) 0.066(3) 0.006(3) 0.002(2) -0.021(3)
C22 0.051(2) 0.060(2) 0.048(2) -0.0030(19) 0.0039(18) -0.0091(19)
C23 0.059(3) 0.079(3) 0.055(3) 0.013(2) -0.004(2) 0.000(2)
C24 0.040(2) 0.073(3) 0.059(3) 0.003(2) 0.0011(18) -0.0013(19)
C25 0.0413(19) 0.0413(19) 0.041(2) -0.0018(16) -0.0033(15) -0.0014(16)
C26 0.043(2) 0.068(3) 0.052(2) 0.0031(19) -0.0096(17) -0.0043(19)
C27 0.044(2) 0.074(3) 0.062(3) -0.001(2) 0.0022(19) -0.017(2)
C28 0.0398(18) 0.043(2) 0.044(2) -0.0048(15) 0.0006(15) -0.0040(16)
C29 0.0448(19) 0.044(2) 0.043(2) -0.0029(16) -0.0019(16) -0.0017(16)
C30 0.0425(19) 0.043(2) 0.0403(19) -0.0033(16) -0.0034(15) -0.0035(16)
C31 0.0328(17) 0.043(2) 0.049(2) -0.0075(17) 0.0010(15) -0.0042(15)
C32 0.045(2) 0.048(2) 0.045(2) -0.0011(17) -0.0042(16) 0.0005(17)
C33 0.051(2) 0.051(2) 0.047(2) -0.0081(18) 0.0034(17) -0.0047(18)
C34 0.0422(19) 0.039(2) 0.053(2) -0.0045(17) 0.0011(17) -0.0001(16)
C35 0.049(2) 0.044(2) 0.057(2) -0.0005(18) -0.0056(18) 0.0009(17)
C36 0.049(2) 0.053(2) 0.046(2) -0.0039(18) -0.0036(17) 0.0006(18)
C37 0.062(3) 0.047(2) 0.066(3) -0.010(2) 0.000(2) 0.000(2)
C38 0.284(10) 0.132(6) 0.097(5) -0.058(4) -0.019(5) 0.120(6)
N1 0.0416(17) 0.063(2) 0.0532(18) -0.0171(16) 0.0028(12) 0.0010(15)
N2 0.0408(15) 0.0422(16) 0.0396(16) -0.0021(13) 0.0039(13) 0.0012(13)
O1 0.097(3) 0.064(2) 0.135(3) -0.022(2) 0.001(2) -0.0207(19)
O2 0.069(2) 0.062(2) 0.155(3) -0.019(2) 0.015(2) -0.0078(17)
O3 0.157(4) 0.158(4) 0.065(3) -0.005(3) 0.004(2) -0.036(3)
O4 0.105(3) 0.146(3) 0.083(3) 0.010(2) 0.001(2) -0.050(3)
O5 0.073(2) 0.111(3) 0.075(2) 0.0061(19) 0.0228(17) -0.0167(19)
O6 0.093(3) 0.175(4) 0.083(3) 0.054(3) 0.006(2) -0.017(3)
O7 0.082(2) 0.0584(19) 0.090(2) -0.0096(17) -0.0102(18) 0.0209(17)
O8 0.146(3) 0.092(3) 0.078(2) -0.032(2) -0.012(2) 0.058(2)

loop_
_atom_type_symbol
_atom_type_description
_atom_type_scat_dispersion_real
_atom_type_scat_dispersion_imag
_atom_type_scat_source
C C 0.0033 0.0016 'International Tables Vol C Tables 4.2.6.8 and 6.1.1.4'
H H 0.0000 0.0000 'International Tables Vol C Tables 4.2.6.8 and 6.1.1.4'
N N 0.0061 0.0033 'International Tables Vol C Tables 4.2.6.8 and 6.1.1.4'
O O 0.0106 0.0060 'International Tables Vol C Tables 4.2.6.8 and 6.1.1.4'

loop_
_geom_angle_atom_site_label_1
_geom_angle_atom_site_label_2
_geom_angle_atom_site_label_3
_geom_angle
_geom_angle_site_symmetry_1
_geom_angle_site_symmetry_3
O1 C2 O2 120.3(4) . .
O1 C2 C3 125.9(4) . .
O2 C2 C3 113.8(4) . .
C4 C3 C8 117.2(4) . .
C4 C3 C2 123.2(4) . .
C8 C3 C2 119.6(4) . .
C5 C4 C3 121.5(4) . .
C4 C5 C6 120.6(3) . .
C7 C6 C5 118.7(4) . .
C7 C6 N1 120.9(3) . .
C5 C6 N1 120.4(3) . .
C8 C7 C6 121.3(4) . .
C7 C8 C3 120.7(4) . .
C9 C9 C11 111.8(4) 2_676 2_676
C9 C9 N1 105.4(4) 2_676 .
C11 C9 N1 142.7(3) 2_676 .
N1 C10 C11 109.5(3) . .
N1 C10 C12 124.0(3) . .
C11 C10 C12 126.1(4) . .
C9 C11 C10 105.4(3) 2_676 .
C17 C12 C13 116.8(3) . .
C17 C12 C10 121.2(3) . .
C13 C12 C10 121.9(4) . .
C14 C13 C12 119.5(4) . .
C13 C14 C15 121.9(4) . .
C16 C15 C14 118.3(4) . .
C16 C15 C18 122.6(4) . .
C14 C15 C18 119.0(4) . .
C17 C16 C15 120.9(4) . .
C16 C17 C12 122.6(4) . .
O3 C18 O4 122.0(5) . .
O3 C18 C15 124.7(6) . .
O4 C18 C15 113.2(5) . .
O6 C21 O5 121.9(4) . .
O6 C21 C22 125.4(4) . .
O5 C21 C22 112.7(4) . .
C27 C22 C23 119.4(3) . .
C27 C22 C21 123.1(4) . .
C23 C22 C21 117.4(4) . .
C22 C23 C24 119.5(4) . .
C25 C24 C23 120.6(3) . .
C24 C25 C26 119.9(3) . .
C24 C25 N2 119.2(3) . .
C26 C25 N2 120.9(3) . .
C27 C26 C25 119.7(4) . .
C22 C27 C26 120.9(3) . .
C28 C28 N2 107.4(4) 2_576 .
C28 C28 C29 110.1(4) 2_576 .
N2 C28 C29 142.5(3) . .
C30 C29 C28 105.8(3) 2_576 .
C29 C30 N2 109.3(3) 2_576 .
C29 C30 C31 127.5(3) 2_576 .
N2 C30 C31 122.5(3) . .
C32 C31 C36 117.9(3) . .
C32 C31 C30 121.9(3) . .
C36 C31 C30 120.0(3) . .
C33 C32 C31 120.6(3) . .
C32 C33 C34 121.0(3) . .
C35 C34 C33 118.7(3) . .
C35 C34 C37 118.5(4) . .
C33 C34 C37 122.8(4) . .
C34 C35 C36 120.6(4) . .
C35 C36 C31 121.2(3) . .
O7 C37 O8 123.5(4) . .
O7 C37 C34 125.0(4) . .
O8 C37 C34 111.5(4) . .
C10 N1 C9 107.8(3) . .
C10 N1 C6 129.7(3) . .
C9 N1 C6 121.1(3) . .
C28 N2 C30 107.4(3) . .
C28 N2 C25 123.5(3) . .
C30 N2 C25 127.8(3) . .
C2 O2 C1 119.9(4) . .
C18 O4 C19 116.3(4) . .
C21 O5 C20 115.8(4) . .
C37 O8 C38 115.0(4) . .

loop_
_geom_bond_atom_site_label_1
_geom_bond_atom_site_label_2
_geom_bond_distance
_geom_bond_site_symmetry_2
C1 O2 1.430(6) .
C2 O1 1.207(5) .
C2 O2 1.336(5) .
C2 C3 1.449(6) .
C3 C4 1.391(5) .
C3 C8 1.415(5) .
C4 C5 1.363(5) .
C5 C6 1.394(5) .
C6 C7 1.376(5) .
C6 N1 1.450(5) .
C7 C8 1.363(6) .
C9 C9 1.358(7) 2_676
C9 C11 1.378(5) 2_676
C9 N1 1.423(4) .
C10 N1 1.365(4) .
C10 C11 1.391(5) .
C10 C12 1.457(5) .
C11 C9 1.378(5) 2_676
C12 C17 1.396(5) .
C12 C13 1.423(5) .
C13 C14 1.376(5) .
C14 C15 1.391(6) .
C15 C16 1.372(6) .
C15 C18 1.467(6) .
C16 C17 1.356(5) .
C18 O3 1.191(6) .
C18 O4 1.357(6) .
C19 O4 1.454(5) .
C20 O5 1.453(5) .
C21 O6 1.188(5) .
C21 O5 1.322(5) .
C21 C22 1.478(5) .
C22 C27 1.376(5) .
C22 C23 1.387(5) .
C23 C24 1.390(5) .
C24 C25 1.369(5) .
C25 C26 1.381(5) .
C25 N2 1.418(4) .
C26 C27 1.379(5) .
C28 C28 1.376(6) 2_576
C28 N2 1.394(4) .
C28 C29 1.406(5) .
C29 C30 1.386(4) 2_576
C30 C29 1.386(4) 2_576
C30 N2 1.405(4) .
C30 C31 1.456(5) .
C31 C32 1.390(5) .
C31 C36 1.398(5) .
C32 C33 1.382(5) .
C33 C34 1.389(5) .
C34 C35 1.378(5) .
C34 C37 1.474(5) .
C35 C36 1.379(5) .
C37 O7 1.198(5) .
C37 O8 1.339(5) .
C38 O8 1.468(5) .

loop_
_geom_torsion_atom_site_label_1
_geom_torsion_atom_site_label_2
_geom_torsion_atom_site_label_3
_geom_torsion_atom_site_label_4
_geom_torsion
_geom_torsion_site_symmetry_1
_geom_torsion_site_symmetry_4
O1 C2 C3 C4 -175.1(4) . .
O2 C2 C3 C4 5.9(6) . .
O1 C2 C3 C8 4.7(7) . .
O2 C2 C3 C8 -174.3(4) . .
C8 C3 C4 C5 -0.8(6) . .
C2 C3 C4 C5 179.1(4) . .
C3 C4 C5 C6 0.6(6) . .
C4 C5 C6 C7 0.1(6) . .
C4 C5 C6 N1 -178.7(4) . .
C5 C6 C7 C8 -0.6(6) . .
N1 C6 C7 C8 178.2(4) . .
C6 C7 C8 C3 0.4(7) . .
C4 C3 C8 C7 0.3(6) . .
C2 C3 C8 C7 -179.5(4) . .
N1 C10 C11 C9 0.7(4) . 2_676
C12 C10 C11 C9 174.3(4) . 2_676
N1 C10 C12 C17 -155.3(4) . .
C11 C10 C12 C17 32.0(6) . .
N1 C10 C12 C13 28.5(6) . .
C11 C10 C12 C13 -144.2(4) . .
C17 C12 C13 C14 -1.6(6) . .
C10 C12 C13 C14 174.8(4) . .
C12 C13 C14 C15 0.8(6) . .
C13 C14 C15 C16 0.2(6) . .
C13 C14 C15 C18 -179.6(4) . .
C14 C15 C16 C17 -0.4(6) . .
C18 C15 C16 C17 179.4(4) . .
C15 C16 C17 C12 -0.4(6) . .
C13 C12 C17 C16 1.4(6) . .
C10 C12 C17 C16 -175.0(4) . .
C16 C15 C18 O3 -173.1(5) . .
C14 C15 C18 O3 6.7(7) . .
C16 C15 C18 O4 6.2(6) . .
C14 C15 C18 O4 -174.1(4) . .
O6 C21 C22 C27 -176.0(5) . .
O5 C21 C22 C27 7.0(6) . .
O6 C21 C22 C23 7.0(7) . .
O5 C21 C22 C23 -170.0(4) . .
C27 C22 C23 C24 -2.4(6) . .
C21 C22 C23 C24 174.7(4) . .
C22 C23 C24 C25 0.5(6) . .
C23 C24 C25 C26 2.1(6) . .
C23 C24 C25 N2 -178.0(3) . .
C24 C25 C26 C27 -2.8(6) . .
N2 C25 C26 C27 177.3(3) . .
C23 C22 C27 C26 1.7(6) . .
C21 C22 C27 C26 -175.2(4) . .
C25 C26 C27 C22 0.9(6) . .
C28 C28 C29 C30 -0.8(5) 2_576 2_576
N2 C28 C29 C30 -179.2(4) . 2_576
C29 C30 C31 C32 138.4(4) 2_576 .
N2 C30 C31 C32 -30.8(5) . .
C29 C30 C31 C36 -36.6(5) 2_576 .
N2 C30 C31 C36 154.3(3) . .
C36 C31 C32 C33 -2.1(5) . .
C30 C31 C32 C33 -177.2(3) . .
C31 C32 C33 C34 0.5(5) . .
C32 C33 C34 C35 1.3(5) . .
C32 C33 C34 C37 -178.2(3) . .
C33 C34 C35 C36 -1.4(5) . .
C37 C34 C35 C36 178.1(3) . .
C34 C35 C36 C31 -0.3(5) . .
C32 C31 C36 C35 2.0(5) . .
C30 C31 C36 C35 177.2(3) . .
C35 C34 C37 O7 -4.3(6) . .
C33 C34 C37 O7 175.2(4) . .
C35 C34 C37 O8 176.1(4) . .
C33 C34 C37 O8 -4.4(5) . .
C11 C10 N1 C9 0.2(4) . .
C12 C10 N1 C9 -173.5(3) . .
C11 C10 N1 C6 -166.5(4) . .
C12 C10 N1 C6 19.7(6) . .
C9 C9 N1 C10 -1.0(5) 2_676 .
C11 C9 N1 C10 -178.7(5) 2_676 .
C9 C9 N1 C6 167.1(4) 2_676 .
C11 C9 N1 C6 -10.6(7) 2_676 .
C7 C6 N1 C10 -134.1(4) . .
C5 C6 N1 C10 44.7(6) . .
C7 C6 N1 C9 60.7(5) . .
C5 C6 N1 C9 -120.5(4) . .
C28 C28 N2 C30 0.8(5) 2_576 .
C29 C28 N2 C30 179.3(4) . .
C28 C28 N2 C25 -167.4(3) 2_576 .
C29 C28 N2 C25 11.0(7) . .
C29 C30 N2 C28 -0.4(4) 2_576 .
C31 C30 N2 C28 170.6(3) . .
C29 C30 N2 C25 167.2(3) 2_576 .
C31 C30 N2 C25 -21.9(5) . .
C24 C25 N2 C28 -55.0(5) . .
C26 C25 N2 C28 124.9(4) . .
C24 C25 N2 C30 139.3(4) . .
C26 C25 N2 C30 -40.9(5) . .
O1 C2 O2 C1 -0.2(7) . .
C3 C2 O2 C1 178.9(4) . .
O3 C18 O4 C19 -0.8(8) . .
C15 C18 O4 C19 179.9(4) . .
O6 C21 O5 C20 1.5(7) . .
C22 C21 O5 C20 178.6(4) . .
O7 C37 O8 C38 -1.1(8) . .
C34 C37 O8 C38 178.5(5) . .
